data_7125446
loop_
_publ_author_name
'Savastano, Matteo'
'Bazzicalupi, Carla'
'Gellini, Cristina'
'Bianchi, Antonio'

_publ_section_title
;
 Infinite supramolecular pseudo-polyrotaxane with poly[3]catenane axle:
 assembling nanosized rings from mono- and diatomic I<sup>-</sup> and
 I<sub>2</sub> tectons.
;
_journal_issue 4
_journal_name_full 'Chemical communications (Cambridge, England)'
_journal_page_first 551
_journal_page_last 554
_journal_paper_doi 10.1039/c9cc08367g
_journal_volume 56
_journal_year 2020
_chemical_formula_sum 'C36 H32 I16 N4'
_chemical_formula_weight 2551.05
_space_group_crystal_system triclinic
_space_group_IT_number 2
_space_group_name_Hall '-P 1'
_space_group_name_H-M_alt 'P -1'
_atom_sites_solution_hydrogens geom
_atom_sites_solution_primary direct
_atom_sites_solution_secondary difmap
_audit_creation_method SHELXL-2014/7
_audit_update_record
;
2019-10-10 deposited with the CCDC.	2019-11-25 downloaded from the CCDC.
;
_cell_angle_alpha 94.315(6)
_cell_angle_beta 100.436(6)
_cell_angle_gamma 97.640(6)
_cell_formula_units_Z 2
_cell_length_a 10.1476(7)
_cell_length_b 13.0508(10)
_cell_length_c 21.8164(17)
_cell_measurement_reflns_used 4118
_cell_measurement_temperature 100
_cell_measurement_theta_max 25.0400
_cell_measurement_theta_min 4.3770
_cell_volume 2801.6(4)
_computing_cell_refinement 'CrysAlisPro 1.171.38.41r (Rigaku OD, 2015)'
_computing_data_collection 'CrysAlisPro 1.171.38.41r (Rigaku OD, 2015)'
_computing_data_reduction 'CrysAlisPro 1.171.38.41r (Rigaku OD, 2015)'
_computing_molecular_graphics 'Mercury 3.10.1'
_computing_publication_material 'PARST(Nardelli, 1995)'
_computing_structure_refinement 'SHELXL-2014/7 (Sheldrick, 2014)'
_computing_structure_solution 'SIR92 (Altomare, 1994)'
_diffrn_ambient_temperature 100
_diffrn_detector 'CCD plate'
_diffrn_detector_area_resol_mean 16.4547
_diffrn_detector_type Sapphire3
_diffrn_measured_fraction_theta_full 0.993
_diffrn_measured_fraction_theta_max 0.812
_diffrn_measurement_device 'four-circle diffractometer'
_diffrn_measurement_device_type 'Xcalibur, Sapphire3'
_diffrn_measurement_method '\w scans'
_diffrn_radiation_monochromator graphite
_diffrn_radiation_probe x-ray
_diffrn_radiation_type 'Mo K\a'
_diffrn_radiation_wavelength 0.71073
_diffrn_reflns_av_R_equivalents 0.0894
_diffrn_reflns_av_unetI/netI 0.1644
_diffrn_reflns_Laue_measured_fraction_full 0.993
_diffrn_reflns_Laue_measured_fraction_max 0.812
_diffrn_reflns_limit_h_max 13
_diffrn_reflns_limit_h_min -13
_diffrn_reflns_limit_k_max 16
_diffrn_reflns_limit_k_min -14
_diffrn_reflns_limit_l_max 27
_diffrn_reflns_limit_l_min -28
_diffrn_reflns_number 27093
_diffrn_reflns_point_group_measured_fraction_full 0.993
_diffrn_reflns_point_group_measured_fraction_max 0.812
_diffrn_reflns_theta_full 25.242
_diffrn_reflns_theta_max 28.388
_diffrn_reflns_theta_min 4.130
_diffrn_source 'fine-focus sealed X-ray tube'
_diffrn_source_type 'Enhance (Mo) X-ray Source'
_exptl_absorpt_coefficient_mu 8.866
_exptl_absorpt_correction_T_max 1.00000
_exptl_absorpt_correction_T_min 0.74997
_exptl_absorpt_correction_type multi-scan
_exptl_absorpt_process_details
;
CrysAlisPro, Agilent Technologies,
Version 1.171.37.35g (release 09-12-2014 CrysAlis171 .NET)
(compiled Dec  9 2014,15:38:47)
Empirical absorption correction using spherical harmonics,
 implemented in SCALE3 ABSPACK scaling algorithm.
;
_exptl_crystal_colour black
_exptl_crystal_density_diffrn 3.024
_exptl_crystal_description prismatic
_exptl_crystal_F_000 2248
_exptl_crystal_size_max 0.2
_exptl_crystal_size_mid 0.15
_exptl_crystal_size_min 0.1
_refine_diff_density_max 2.918
_refine_diff_density_min -2.156
_refine_diff_density_rms 0.652
_refine_ls_extinction_method none
_refine_ls_goodness_of_fit_ref 1.064
_refine_ls_hydrogen_treatment constr
_refine_ls_matrix_type full
_refine_ls_number_parameters 435
_refine_ls_number_reflns 11421
_refine_ls_number_restraints 6
_refine_ls_restrained_S_all 1.063
_refine_ls_R_factor_all 0.1770
_refine_ls_R_factor_gt 0.0910
_refine_ls_shift/su_max 0.000
_refine_ls_shift/su_mean 0.000
_refine_ls_structure_factor_coef Fsqd
_refine_ls_weighting_details 'w=1/[\s^2^(Fo^2^)+(0.1056P)^2^+16.1309P] where P=(Fo^2^+2Fc^2^)/3'
_refine_ls_weighting_scheme calc
_refine_ls_wR_factor_gt 0.2019
_refine_ls_wR_factor_ref 0.2618
_reflns_Friedel_coverage 0.000
_reflns_number_gt 6016
_reflns_number_total 11421
_reflns_threshold_expression 'I > 2\s(I)'
_cod_data_source_file c9cc08367g2.cif
_cod_data_source_block shelx_CCDC1
_cod_depositor_comments 'Adding full bibliography for 7125445--7125446.cif.'
_cod_database_code 7125446
_shelx_shelxl_version_number 2014/7
_shelx_space_group_comment
;
The symmetry employed for this shelxl refinement is uniquely defined
by the following loop, which should always be used as a source of
symmetry information in preference to the above space-group names.
They are only intended as comments.
;

loop_
_space_group_symop_operation_xyz
'x, y, z'
'-x, -y, -z'

loop_
_atom_site_label
_atom_site_type_symbol
_atom_site_fract_x
_atom_site_fract_y
_atom_site_fract_z
_atom_site_U_iso_or_equiv
_atom_site_adp_type
_atom_site_occupancy
_atom_site_site_symmetry_order
_atom_site_calc_flag
_atom_site_refinement_flags_posn
_atom_site_refinement_flags_adp
_atom_site_refinement_flags_occupancy
I1 I 0.58244(16) 0.57654(12) 0.07373(6) 0.0374(4) Uani 1 1 d . . .
I2 I 0.52697(14) 0.69216(11) 0.17810(6) 0.0307(4) Uani 1 1 d . . .
I3 I 0.48624(14) 0.80822(11) 0.29687(6) 0.0304(4) Uani 1 1 d . . .
I4 I 0.16780(16) 0.77611(14) 0.26499(7) 0.0493(5) Uani 1 1 d . . .
I5B I -0.1104(6) 0.7227(16) 0.2385(6) 0.031(3) Uani 0.50(4) 1 d . . P
I5A I -0.1153(5) 0.7631(16) 0.2232(6) 0.033(3) Uani 0.50(4) 1 d . . P
I11 I 0.9215(3) 1.0166(2) 0.09505(12) 0.0292(7) Uani 0.4993(11) 1 d . . P
I12 I 1.0856(3) 1.1343(2) 0.20521(12) 0.0303(7) Uani 0.4993(11) 1 d . . P
I13 I 1.2604(3) 1.2447(2) 0.32426(13) 0.0368(7) Uani 0.4993(11) 1 d . . P
I14 I 1.3389(3) 1.0389(3) 0.38743(15) 0.0314(8) Uani 0.4993(11) 1 d . . P
I15 I 1.3714(4) 0.8692(3) 0.45308(16) 0.0340(9) Uani 0.4993(11) 1 d . . P
I21 I -0.3879(3) 0.3180(2) -0.55706(12) 0.0316(7) Uani 0.4993(11) 1 d . . P
I22 I -0.1785(3) 0.4434(2) -0.45737(11) 0.0274(6) Uani 0.4993(11) 1 d . . P
I23 I 0.0070(3) 0.5766(2) -0.35946(12) 0.0315(7) Uani 0.4993(11) 1 d . . P
I31 I 0.2137(3) 0.6604(2) -0.20328(12) 0.0315(7) Uani 0.4993(11) 1 d . . P
I32 I 0.4552(3) 0.7442(2) -0.11130(11) 0.0247(6) Uani 0.4993(11) 1 d . . P
I33 I 0.7195(3) 0.8252(2) -0.03025(12) 0.0301(7) Uani 0.4993(11) 1 d . . P
I41 I -0.3724(3) -0.0042(3) -0.41182(14) 0.0311(8) Uani 0.5007(11) 1 d . . P
I42 I -0.3304(4) 0.1860(3) -0.45720(15) 0.0323(8) Uani 0.5007(11) 1 d . . P
I43 I -0.2605(3) 0.3961(2) -0.51996(12) 0.0337(7) Uani 0.5007(11) 1 d . . P
I44 I -0.0700(3) 0.5144(2) -0.40621(12) 0.0292(7) Uani 0.5007(11) 1 d . . P
I45 I 0.1061(3) 0.6257(2) -0.29770(12) 0.0318(7) Uani 0.5007(11) 1 d . . P
I51 I 0.3098(3) 0.7224(2) -0.14037(11) 0.0316(7) Uani 0.5007(11) 1 d . . P
I52 I 0.5728(3) 0.8087(2) -0.05782(11) 0.0267(6) Uani 0.5007(11) 1 d . . P
I53 I 0.8099(3) 0.9116(2) 0.02990(12) 0.0326(7) Uani 0.5007(11) 1 d . . P
I61 I -0.9723(3) 0.1013(2) -0.85387(11) 0.0302(7) Uani 0.5007(11) 1 d . . P
I62 I -0.7957(3) 0.1844(2) -0.73602(11) 0.0272(7) Uani 0.5007(11) 1 d . . P
I63 I -0.5967(3) 0.2692(2) -0.62124(11) 0.0320(7) Uani 0.5007(11) 1 d . . P
C1 C 0.840(3) 0.722(3) 0.4706(14) 0.082(10) Uiso 1 1 d . . .
H1A H 0.8157 0.7259 0.5115 0.098 Uiso 1 1 calc R U .
H1B H 0.9255 0.6950 0.4744 0.098 Uiso 1 1 calc R U .
N1 N 0.733(2) 0.6492(17) 0.4256(9) 0.054(6) Uani 1 1 d . U .
C2 C 0.612(3) 0.626(2) 0.4380(12) 0.053(7) Uiso 1 1 d . . .
H2 H 0.5969 0.6476 0.4774 0.063 Uiso 1 1 calc R U .
C3 C 0.503(3) 0.569(2) 0.3926(11) 0.053(7) Uiso 1 1 d . . .
H3 H 0.4174 0.5498 0.4020 0.064 Uiso 1 1 calc R U .
C4 C 0.529(3) 0.5439(19) 0.3354(10) 0.044(6) Uiso 1 1 d . . .
C5 C 0.654(3) 0.560(2) 0.3240(12) 0.053(7) Uiso 1 1 d . . .
H5 H 0.6728 0.5361 0.2857 0.064 Uiso 1 1 calc R U .
C6 C 0.755(3) 0.614(2) 0.3699(11) 0.052(7) Uiso 1 1 d . . .
H6 H 0.8427 0.6273 0.3619 0.062 Uiso 1 1 calc R U .
C7 C 0.414(2) 0.4913(19) 0.2810(10) 0.041(6) Uiso 1 1 d . . .
C8 C 0.284(3) 0.514(2) 0.2811(11) 0.050(6) Uiso 1 1 d . . .
H8 H 0.2665 0.5495 0.3166 0.060 Uiso 1 1 calc R U .
C9 C 0.182(3) 0.485(2) 0.2305(12) 0.063(8) Uiso 1 1 d . . .
H9 H 0.0954 0.5018 0.2296 0.076 Uiso 1 1 calc R U .
N2 N 0.215(3) 0.4288(15) 0.1807(8) 0.061(7) Uani 1 1 d . . .
C10 C 0.325(3) 0.394(2) 0.1791(12) 0.054(7) Uiso 1 1 d . . .
H10 H 0.3329 0.3463 0.1469 0.064 Uiso 1 1 calc R U .
C11 C 0.436(3) 0.4327(19) 0.2293(10) 0.048(6) Uiso 1 1 d . . .
H11 H 0.5223 0.4184 0.2272 0.058 Uiso 1 1 calc R U .
C12 C 0.106(3) 0.402(2) 0.1223(12) 0.066(8) Uiso 1 1 d . . .
H12A H 0.0177 0.3824 0.1331 0.079 Uiso 1 1 calc R U .
H12B H 0.1251 0.3445 0.0960 0.079 Uiso 1 1 calc R U .
C13 C 0.109(2) 0.5002(19) 0.0890(10) 0.043(6) Uiso 1 1 d . . .
C14 C 0.012(3) 0.567(2) 0.0965(11) 0.057(7) Uiso 1 1 d . . .
H14 H -0.0590 0.5481 0.1170 0.068 Uiso 1 1 calc R U .
C15 C 0.028(3) 0.667(2) 0.0710(12) 0.065(8) Uiso 1 1 d . . .
H15 H -0.0308 0.7147 0.0765 0.078 Uiso 1 1 calc R U .
C16 C 0.133(3) 0.690(2) 0.0379(11) 0.048(6) Uiso 1 1 d . . .
C17 C 0.210(2) 0.6175(18) 0.0262(9) 0.038(5) Uiso 1 1 d . . .
H17 H 0.2741 0.6310 0.0009 0.046 Uiso 1 1 calc R U .
C18 C 0.197(2) 0.5264(18) 0.0502(9) 0.036(5) Uiso 1 1 d . . .
H18 H 0.2513 0.4780 0.0400 0.043 Uiso 1 1 calc R U .
C19 C 0.153(3) 0.793(2) 0.0172(14) 0.076(9) Uiso 1 1 d . . .
H19A H 0.1843 0.7899 -0.0222 0.091 Uiso 1 1 calc R U .
H19B H 0.0669 0.8201 0.0104 0.091 Uiso 1 1 calc R U .
N3 N 0.247(3) 0.8607(15) 0.0623(9) 0.063(7) Uani 1 1 d . . .
C20 C 0.227(3) 0.895(2) 0.1184(12) 0.059(7) Uiso 1 1 d . . .
H20 H 0.1418 0.8806 0.1282 0.070 Uiso 1 1 calc R U .
C21 C 0.332(3) 0.950(2) 0.1620(12) 0.053(7) Uiso 1 1 d . . .
H21 H 0.3138 0.9723 0.2006 0.063 Uiso 1 1 calc R U .
C22 C 0.463(3) 0.975(2) 0.1527(11) 0.049(6) Uiso 1 1 d . . .
C23 C 0.483(4) 0.936(3) 0.0939(16) 0.106(12) Uiso 1 1 d . . .
H23 H 0.5674 0.9434 0.0829 0.127 Uiso 1 1 calc R U .
C24 C 0.356(4) 0.882(3) 0.0496(18) 0.090(12) Uiso 1 1 d . . .
H24 H 0.3643 0.8641 0.0086 0.108 Uiso 1 1 calc R U .
C25 C 0.577(3) 1.021(2) 0.2024(11) 0.053(7) Uiso 1 1 d . . .
C26 C 0.553(3) 1.095(2) 0.2486(11) 0.054(7) Uiso 1 1 d . . .
H26 H 0.4733 1.1234 0.2434 0.065 Uiso 1 1 calc R U .
C27 C 0.653(3) 1.124(2) 0.3020(13) 0.063(8) Uiso 1 1 d . . .
H27 H 0.6345 1.1658 0.3349 0.075 Uiso 1 1 calc R U .
N4 N 0.771(3) 1.094(2) 0.3071(13) 0.087(9) Uani 1 1 d . . .
C28 C 0.788(3) 1.023(2) 0.2536(14) 0.074(9) Uiso 1 1 d . . .
H28 H 0.8697 0.9973 0.2561 0.089 Uiso 1 1 calc R U .
C29 C 0.699(4) 0.997(3) 0.2050(16) 0.089(10) Uiso 1 1 d . . .
H29 H 0.7191 0.9598 0.1707 0.107 Uiso 1 1 calc R U .
C30 C 0.879(4) 1.108(3) 0.3678(18) 0.110(13) Uiso 1 1 d . . .
H30A H 0.9681 1.1252 0.3578 0.133 Uiso 1 1 calc R U .
H30B H 0.8636 1.1653 0.3953 0.133 Uiso 1 1 calc R U .
C31 C 0.874(4) 1.011(3) 0.4011(15) 0.090(10) Uiso 1 1 d . . .
C32 C 0.769(3) 0.975(2) 0.4310(10) 0.048(6) Uiso 1 1 d . . .
H32 H 0.7031 1.0172 0.4351 0.058 Uiso 1 1 calc R U .
C33 C 0.759(3) 0.883(2) 0.4541(11) 0.058(7) Uiso 1 1 d . . .
H33 H 0.6840 0.8607 0.4716 0.070 Uiso 1 1 calc R U .
C34 C 0.858(3) 0.819(3) 0.4525(13) 0.073(9) Uiso 1 1 d . . .
C35 C 0.968(4) 0.859(3) 0.4244(15) 0.099(11) Uiso 1 1 d . . .
H35 H 1.0366 0.8185 0.4240 0.119 Uiso 1 1 calc R U .
C36 C 0.985(4) 0.952(3) 0.3980(16) 0.103(12) Uiso 1 1 d . . .
H36 H 1.0594 0.9735 0.3801 0.124 Uiso 1 1 calc R U .

loop_
_atom_site_aniso_label
_atom_site_aniso_U_11
_atom_site_aniso_U_22
_atom_site_aniso_U_33
_atom_site_aniso_U_23
_atom_site_aniso_U_13
_atom_site_aniso_U_12
I1 0.0387(9) 0.0427(10) 0.0322(7) -0.0012(7) 0.0096(7) 0.0100(8)
I2 0.0239(8) 0.0364(9) 0.0315(7) 0.0002(6) 0.0053(6) 0.0058(7)
I3 0.0264(8) 0.0338(9) 0.0310(7) 0.0011(6) 0.0050(6) 0.0070(7)
I4 0.0279(9) 0.0719(13) 0.0429(8) -0.0225(8) 0.0079(7) 0.0032(9)
I5B 0.0226(18) 0.040(6) 0.032(3) 0.002(3) 0.0058(16) 0.009(2)
I5A 0.0260(19) 0.041(6) 0.033(3) 0.003(3) 0.0063(17) 0.012(2)
I11 0.0239(15) 0.0330(17) 0.0314(14) 0.0050(12) 0.0038(12) 0.0073(13)
I12 0.0280(16) 0.0263(16) 0.0367(15) 0.0023(12) 0.0061(13) 0.0054(13)
I13 0.0316(18) 0.0349(18) 0.0392(15) -0.0042(13) -0.0003(13) 0.0023(14)
I14 0.033(2) 0.033(2) 0.0287(17) 0.0016(14) 0.0104(15) 0.0006(15)
I15 0.031(2) 0.038(2) 0.0347(17) 0.0015(18) 0.0094(15) 0.0072(18)
I21 0.0324(17) 0.0294(16) 0.0289(13) -0.0042(12) 0.0013(12) 0.0003(14)
I22 0.0251(15) 0.0301(16) 0.0258(13) 0.0016(12) 0.0033(11) 0.0027(13)
I23 0.0266(16) 0.0318(17) 0.0321(14) -0.0041(13) 0.0007(12) 0.0012(14)
I31 0.0216(15) 0.0376(18) 0.0317(14) -0.0022(13) 0.0008(12) 0.0008(13)
I32 0.0238(15) 0.0288(16) 0.0217(12) 0.0024(11) 0.0033(11) 0.0057(12)
I33 0.0211(15) 0.0311(17) 0.0344(14) -0.0021(12) -0.0011(12) 0.0032(13)
I41 0.035(2) 0.034(2) 0.0266(17) 0.0064(14) 0.0070(14) 0.0085(15)
I42 0.028(2) 0.041(2) 0.0284(15) 0.0029(17) 0.0031(14) 0.0111(18)
I43 0.0276(16) 0.0418(19) 0.0291(14) 0.0044(13) 0.0024(12) -0.0002(14)
I44 0.0264(16) 0.0310(17) 0.0320(14) 0.0043(12) 0.0087(12) 0.0057(13)
I45 0.0291(16) 0.0285(16) 0.0368(15) -0.0009(12) 0.0049(12) 0.0050(13)
I51 0.0280(16) 0.0396(18) 0.0276(13) 0.0044(12) 0.0032(12) 0.0091(14)
I52 0.0281(16) 0.0280(16) 0.0258(13) 0.0032(11) 0.0068(11) 0.0087(13)
I53 0.0286(16) 0.0372(18) 0.0309(14) 0.0002(13) 0.0040(12) 0.0051(14)
I61 0.0309(17) 0.0335(17) 0.0255(13) -0.0004(12) -0.0001(12) 0.0113(14)
I62 0.0291(16) 0.0279(16) 0.0246(13) 0.0029(11) 0.0030(11) 0.0064(13)
I63 0.0400(18) 0.0324(17) 0.0224(13) 0.0035(12) 0.0022(12) 0.0056(14)
N1 0.054(6) 0.054(6) 0.054(6) 0.005(2) 0.009(2) 0.010(2)
N2 0.11(2) 0.027(12) 0.029(10) -0.009(9) 0.015(12) -0.037(13)
N3 0.13(2) 0.016(11) 0.041(12) 0.009(9) -0.001(14) 0.021(14)
N4 0.10(2) 0.064(18) 0.099(19) -0.029(15) 0.062(18) -0.026(16)

loop_
_atom_type_symbol
_atom_type_description
_atom_type_scat_dispersion_real
_atom_type_scat_dispersion_imag
_atom_type_scat_source
C C 0.0033 0.0016 'International Tables Vol C Tables 4.2.6.8 and 6.1.1.4'
H H 0.0000 0.0000 'International Tables Vol C Tables 4.2.6.8 and 6.1.1.4'
N N 0.0061 0.0033 'International Tables Vol C Tables 4.2.6.8 and 6.1.1.4'
I I -0.4742 1.8119 'International Tables Vol C Tables 4.2.6.8 and 6.1.1.4'

loop_
_geom_angle_atom_site_label_1
_geom_angle_atom_site_label_2
_geom_angle_atom_site_label_3
_geom_angle
_geom_angle_site_symmetry_1
_geom_angle_site_symmetry_3
I1 I2 I3 175.11(6) . .
I2 I3 I4 96.96(5) . .
I5B I4 I5A 13.24(9) . .
I5B I4 I3 173.0(5) . .
I5A I4 I3 172.5(5) . .
I5A I5B I4 89.6(10) . .
I5B I5A I4 77.1(9) . .
I61 I11 I53 174.1(2) 1_766 .
I61 I11 I12 13.47(11) 1_766 .
I53 I11 I12 168.25(16) . .
I61 I12 I62 158.1(3) 1_766 1_766
I61 I12 I11 16.69(15) 1_766 .
I62 I12 I11 166.66(18) 1_766 .
I61 I12 I13 166.0(2) 1_766 .
I62 I12 I13 11.61(11) 1_766 .
I11 I12 I13 176.28(13) . .
I62 I13 I63 140.7(2) 1_766 1_766
I62 I13 I12 12.93(13) 1_766 .
I63 I13 I12 153.37(18) 1_766 .
I41 I14 I15 21.0(4) 2_665 .
I41 I14 I63 129.8(4) 2_665 1_766
I15 I14 I63 149.69(16) . 1_766
I42 I15 I41 147.9(5) 2_665 2_665
I42 I15 I14 140.0(5) 2_665 .
I41 I15 I14 7.92(13) 2_665 .
I43 I21 I63 156.4(2) . .
I43 I21 I42 85.99(16) . .
I63 I21 I42 114.05(15) . .
I43 I21 I22 15.89(11) . .
I63 I21 I22 157.50(14) . .
I42 I21 I22 73.36(11) . .
I43 I22 I44 161.6(2) . .
I43 I22 I23 163.65(19) . .
I44 I22 I23 3.65(12) . .
I43 I22 I21 16.76(13) . .
I44 I22 I21 177.20(18) . .
I23 I22 I21 174.96(13) . .
I44 I23 I45 166.3(3) . .
I44 I23 I22 4.35(14) . .
I45 I23 I22 166.45(19) . .
I51 I31 I45 161.2(2) . .
I51 I31 I32 19.67(12) . .
I45 I31 I32 151.73(16) . .
I51 I32 I52 148.2(2) . .
I51 I32 I31 21.68(12) . .
I52 I32 I31 168.82(17) . .
I51 I32 I33 164.82(18) . .
I52 I32 I33 16.60(11) . .
I31 I32 I33 172.93(12) . .
I52 I33 I53 130.0(2) . .
I52 I33 I32 18.02(12) . .
I53 I33 I32 148.00(17) . .
I14 I41 I15 151.1(5) 2_665 2_665
I14 I41 I42 142.2(4) 2_665 .
I15 I41 I42 8.93(15) 2_665 .
I15 I42 I41 23.2(4) 2_665 .
I15 I42 I21 128.1(5) 2_665 .
I41 I42 I21 149.48(17) . .
I22 I43 I21 147.4(2) . .
I22 I43 I44 9.38(13) . .
I21 I43 I44 156.62(17) . .
I23 I44 I22 172.0(3) . .
I23 I44 I45 7.44(15) . .
I22 I44 I45 170.16(18) . .
I23 I44 I43 172.6(2) . .
I22 I44 I43 9.02(11) . .
I45 I44 I43 179.03(12) . .
I23 I45 I31 165.0(2) . .
I23 I45 I44 6.24(13) . .
I31 I45 I44 159.87(17) . .
I32 I51 I31 138.6(2) . .
I32 I51 I52 16.56(12) . .
I31 I51 I52 154.75(18) . .
I33 I52 I32 145.4(2) . .
I33 I52 I53 26.86(13) . .
I32 I52 I53 172.14(17) . .
I33 I52 I51 160.57(18) . .
I32 I52 I51 15.21(11) . .
I53 I52 I51 172.56(12) . .
I33 I53 I11 175.8(2) . .
I33 I53 I52 23.14(11) . .
I11 I53 I52 158.21(16) . .
I12 I61 I11 149.8(3) 1_344 1_344
I12 I61 I62 12.06(15) 1_344 .
I11 I61 I62 158.15(18) 1_344 .
I13 I62 I12 155.5(2) 1_344 1_344
I13 I62 I61 162.7(2) 1_344 .
I12 I62 I61 9.87(12) 1_344 .
I13 I62 I63 21.05(14) 1_344 .
I12 I62 I63 174.68(18) 1_344 .
I61 I62 I63 175.30(12) . .
I13 I63 I21 171.3(2) 1_344 .
I13 I63 I62 18.20(12) 1_344 .
I21 I63 I62 157.94(14) . .
I13 I63 I14 81.82(16) 1_344 1_344
I21 I63 I14 104.44(13) . 1_344
I62 I63 I14 73.76(11) . 1_344
C34 C1 N1 113(3) . .
C2 N1 C6 119(2) . .
C2 N1 C1 120(2) . .
C6 N1 C1 121(2) . .
N1 C2 C3 122(2) . .
C4 C3 C2 116(3) . .
C5 C4 C3 122(3) . .
C5 C4 C7 118(2) . .
C3 C4 C7 120(2) . .
C4 C5 C6 118(2) . .
N1 C6 C5 122(3) . .
C11 C7 C8 118(2) . .
C11 C7 C4 123(2) . .
C8 C7 C4 118(2) . .
C9 C8 C7 122(2) . .
C8 C9 N2 116(3) . .
C10 N2 C9 127(3) . .
C10 N2 C12 116(2) . .
C9 N2 C12 117(3) . .
N2 C10 C11 117(3) . .
C7 C11 C10 120(2) . .
N2 C12 C13 105(2) . .
C18 C13 C14 118(2) . .
C18 C13 C12 123(2) . .
C14 C13 C12 119(2) . .
C13 C14 C15 118(2) . .
C16 C15 C14 119(3) . .
C17 C16 C15 120(3) . .
C17 C16 C19 123(2) . .
C15 C16 C19 117(2) . .
C18 C17 C16 121(2) . .
C17 C18 C13 124(2) . .
N3 C19 C16 110(2) . .
C24 N3 C20 119(3) . .
C24 N3 C19 116(3) . .
C20 N3 C19 125(3) . .
N3 C20 C21 120(3) . .
C20 C21 C22 125(3) . .
C21 C22 C23 114(3) . .
C21 C22 C25 124(2) . .
C23 C22 C25 121(3) . .
C22 C23 C24 115(3) . .
N3 C24 C23 126(4) . .
C29 C25 C26 120(3) . .
C29 C25 C22 122(3) . .
C26 C25 C22 118(2) . .
C27 C26 C25 118(3) . .
N4 C27 C26 121(3) . .
C27 N4 C28 115(3) . .
C27 N4 C30 125(3) . .
C28 N4 C30 119(3) . .
C29 C28 N4 124(3) . .
C28 C29 C25 120(4) . .
C31 C30 N4 111(3) . .
C32 C31 C36 120(3) . .
C32 C31 C30 124(3) . .
C36 C31 C30 116(3) . .
C33 C32 C31 123(3) . .
C32 C33 C34 121(3) . .
C1 C34 C33 121(3) . .
C1 C34 C35 124(3) . .
C33 C34 C35 115(3) . .
C36 C35 C34 128(4) . .
C35 C36 C31 113(4) . .

loop_
_geom_bond_atom_site_label_1
_geom_bond_atom_site_label_2
_geom_bond_distance
_geom_bond_site_symmetry_2
I1 I2 2.8198(19) .
I2 I3 3.0238(18) .
I3 I4 3.144(2) .
I4 I5B 2.760(5) .
I4 I5A 2.831(7) .
I5B I5A 0.648(4) .
I11 I61 1.639(4) 1_766
I11 I53 1.973(4) .
I11 I12 2.868(4) .
I12 I61 1.329(4) 1_766
I12 I62 1.621(4) 1_766
I12 I13 3.010(4) .
I13 I62 1.459(4) 1_766
I13 I63 1.677(4) 1_766
I14 I41 0.784(3) 2_665
I14 I15 2.750(5) .
I14 I63 3.017(5) 1_766
I15 I42 0.803(4) 2_665
I15 I41 2.037(5) 2_665
I21 I43 1.584(4) .
I21 I63 2.299(4) .
I21 I42 2.903(4) .
I21 I22 2.964(4) .
I22 I43 1.504(4) .
I22 I44 1.564(4) .
I22 I23 2.871(4) .
I23 I44 1.314(4) .
I23 I45 1.564(4) .
I31 I51 1.622(4) .
I31 I45 2.134(4) .
I31 I32 2.899(4) .
I32 I51 1.477(4) .
I32 I52 1.605(4) .
I32 I33 2.947(4) .
I33 I52 1.482(4) .
I33 I53 1.703(4) .
I41 I14 0.785(3) 2_665
I41 I15 2.037(5) 2_665
I41 I42 2.750(5) .
I42 I15 0.803(4) 2_665
I43 I44 3.029(4) .
I44 I45 2.858(4) .
I51 I52 2.964(4) .
I52 I53 2.888(4) .
I61 I12 1.329(4) 1_344
I61 I11 1.639(4) 1_344
I61 I62 2.897(4) .
I62 I13 1.459(4) 1_344
I62 I12 1.621(4) 1_344
I62 I63 2.955(4) .
I63 I13 1.677(4) 1_344
I63 I14 3.017(5) 1_344
C1 C34 1.35(4) .
C1 N1 1.50(3) .
N1 C2 1.30(3) .
N1 C6 1.33(3) .
C2 C3 1.43(3) .
C3 C4 1.35(3) .
C4 C5 1.33(3) .
C4 C7 1.55(3) .
C5 C6 1.37(3) .
C7 C11 1.38(3) .
C7 C8 1.39(3) .
C8 C9 1.36(3) .
C9 N2 1.38(3) .
N2 C10 1.26(3) .
N2 C12 1.51(3) .
C10 C11 1.43(3) .
C12 C13 1.52(3) .
C13 C18 1.37(3) .
C13 C14 1.42(3) .
C14 C15 1.45(4) .
C15 C16 1.41(3) .
C16 C17 1.34(3) .
C16 C19 1.46(4) .
C17 C18 1.34(3) .
C19 N3 1.40(3) .
N3 C24 1.19(4) .
N3 C20 1.33(3) .
C20 C21 1.37(3) .
C21 C22 1.38(3) .
C22 C23 1.40(4) .
C22 C25 1.46(3) .
C23 C24 1.51(5) .
C25 C29 1.31(4) .
C25 C26 1.42(3) .
C26 C27 1.39(3) .
C27 N4 1.30(4) .
N4 C28 1.48(4) .
N4 C30 1.54(4) .
C28 C29 1.26(4) .
C30 C31 1.50(5) .
C31 C32 1.40(4) .
C31 C36 1.46(5) .
C32 C33 1.34(3) .
C33 C34 1.39(4) .
C34 C35 1.43(4) .
C35 C36 1.38(4) .
